data_7003007
loop_
_publ_author_name
'Chen, Zhen-Feng'
'Tan, Ming-Xiong'
'Liu, Li-Min'
'Liu, Yan-Cheng'
'Wang, Heng-Shan'
'Yang, Bin'
'Peng, Yan'
'Liu, Hua-Gang'
'Liang, Hong'
'Orvig, Chris'

_publ_section_title
;
 Cytotoxicity of the traditional chinese medicine (TCM) plumbagin in
 its copper chemistry
;
_journal_issue 48
_journal_name_full 'Dalton Transactions'
_journal_page_first 10824
_journal_page_last 10833
_journal_paper_doi 10.1039/b910133k
_journal_year 2009
_chemical_formula_sum 'C21 H21 Cu N3 O9'
_chemical_formula_weight 522.95
_chemical_name_systematic
;
?
;
_space_group_IT_number 2
_symmetry_cell_setting triclinic
_symmetry_space_group_name_Hall '-P 1'
_symmetry_space_group_name_H-M 'P -1'
_atom_sites_solution_hydrogens geom
_atom_sites_solution_primary direct
_atom_sites_solution_secondary difmap
_audit_creation_method SHELXL-97
_cell_angle_alpha 72.472(13)
_cell_angle_beta 83.105(13)
_cell_angle_gamma 88.979(13)
_cell_formula_units_Z 2
_cell_length_a 8.684(8)
_cell_length_b 10.357(9)
_cell_length_c 13.036(11)
_cell_measurement_reflns_used 2099
_cell_measurement_temperature 296(2)
_cell_measurement_theta_max 25.05
_cell_measurement_theta_min 2.22
_cell_volume 1109.7(17)
_computing_cell_refinement 'Bruker SMART'
_computing_data_collection 'Bruker SMART'
_computing_data_reduction 'Bruker SAINT'
_computing_molecular_graphics 'Bruker SHELXTL'
_computing_publication_material 'Bruker SHELXTL'
_computing_structure_refinement 'SHELXL-97 (Sheldrick, 1997)'
_computing_structure_solution 'SHELXS-97 (Sheldrick, 1990)'
_diffrn_ambient_temperature 296(2)
_diffrn_measured_fraction_theta_full 0.963
_diffrn_measured_fraction_theta_max 0.963
_diffrn_measurement_device_type 'CCD area detector'
_diffrn_measurement_method 'phi and omega scans'
_diffrn_radiation_monochromator graphite
_diffrn_radiation_source 'fine-focus sealed tube'
_diffrn_radiation_type MoK\a
_diffrn_radiation_wavelength 0.71073
_diffrn_reflns_av_R_equivalents 0.0325
_diffrn_reflns_av_sigmaI/netI 0.0599
_diffrn_reflns_limit_h_max 10
_diffrn_reflns_limit_h_min -10
_diffrn_reflns_limit_k_max 12
_diffrn_reflns_limit_k_min -12
_diffrn_reflns_limit_l_max 15
_diffrn_reflns_limit_l_min -10
_diffrn_reflns_number 5332
_diffrn_reflns_theta_full 25.05
_diffrn_reflns_theta_max 25.05
_diffrn_reflns_theta_min 2.22
_diffrn_standards_decay_% 0
_diffrn_standards_interval_count 0
_diffrn_standards_interval_time 0
_diffrn_standards_number 0
_exptl_absorpt_coefficient_mu 1.043
_exptl_absorpt_correction_T_max 0.9029
_exptl_absorpt_correction_T_min 0.8345
_exptl_absorpt_correction_type multi-scan
_exptl_absorpt_process_details sadabs
_exptl_crystal_colour dark-red
_exptl_crystal_density_diffrn 1.565
_exptl_crystal_density_method 'not measured'
_exptl_crystal_description block
_exptl_crystal_F_000 538
_exptl_crystal_size_max 0.18
_exptl_crystal_size_mid 0.12
_exptl_crystal_size_min 0.10
_refine_diff_density_max 1.015
_refine_diff_density_min -0.746
_refine_diff_density_rms 0.103
_refine_ls_extinction_method none
_refine_ls_goodness_of_fit_ref 1.002
_refine_ls_hydrogen_treatment mixed
_refine_ls_matrix_type full
_refine_ls_number_parameters 323
_refine_ls_number_reflns 3794
_refine_ls_number_restraints 6
_refine_ls_restrained_S_all 1.025
_refine_ls_R_factor_all 0.0851
_refine_ls_R_factor_gt 0.0670
_refine_ls_shift/su_max 0.000
_refine_ls_shift/su_mean 0.000
_refine_ls_structure_factor_coef Fsqd
_refine_ls_weighting_details 'calc w=1/[\s^2^(Fo^2^)+(0.1466P)^2^+0.0000P] where P=(Fo^2^+2Fc^2^)/3'
_refine_ls_weighting_scheme calc
_refine_ls_wR_factor_gt 0.1844
_refine_ls_wR_factor_ref 0.1960
_reflns_number_gt 2826
_reflns_number_total 3794
_reflns_threshold_expression >2sigma(I)
_cod_data_source_file b910133k.txt
_cod_data_source_block xb1973m
_cod_depositor_comments
;
The following automatic conversions were performed:
'_symmetry_cell_setting' value 'Triclinic' changed to 'triclinic'
according to '/home/saulius/struct/CIF-dictionaries/cif_core.dic'
dictionary named 'cif_core.dic' version 2.4.1 from 2010-06-29.

Automatic conversion script
Id: cif_fix_enum 1527 2010-12-29 10:47:43Z saulius 
;
_cod_original_sg_symbol_H-M P-1
_cod_database_code 7003007

loop_
_symmetry_equiv_pos_as_xyz
'x, y, z'
'-x, -y, -z'

loop_
_atom_site_label
_atom_site_type_symbol
_atom_site_fract_x
_atom_site_fract_y
_atom_site_fract_z
_atom_site_U_iso_or_equiv
_atom_site_adp_type
_atom_site_occupancy
_atom_site_symmetry_multiplicity
_atom_site_calc_flag
_atom_site_refinement_flags
_atom_site_disorder_assembly
_atom_site_disorder_group
Cu1 Cu 0.83973(6) 0.17622(6) 0.73565(4) 0.0460(3) Uani 1 1 d . . .
N1 N 0.7571(4) 0.0447(4) 0.8777(3) 0.0467(9) Uani 1 1 d . . .
N2 N 0.9463(4) 0.2488(4) 0.8329(3) 0.0467(9) Uani 1 1 d . . .
N3 N 0.5847(6) 0.2879(7) 0.2129(5) 0.0831(16) Uani 1 1 d D . .
O1 O 0.9468(4) 0.2936(4) 0.6071(2) 0.0527(8) Uani 1 1 d . . .
O2 O 0.7385(3) 0.0826(4) 0.6549(2) 0.0484(8) Uani 1 1 d . . .
O3 O 0.9262(4) 0.0037(4) 0.2755(2) 0.0553(9) Uani 1 1 d . . .
O4 O 0.6334(6) 0.3227(5) 0.7513(4) 0.0784(12) Uani 1 1 d D . .
O5 O 0.6661(6) 0.4519(6) 0.9126(4) 0.1037(16) Uani 1 1 d . . .
O6 O 0.3715(17) 0.498(3) 0.612(2) 0.207(15) Uani 0.40 1 d P . .
O6' O 0.494(2) 0.5308(19) 0.6042(11) 0.198(8) Uani 0.60 1 d P . .
C1 C 0.7817(5) 0.0775(5) 0.5612(3) 0.0427(10) Uani 1 1 d . . .
C2 C 0.8744(5) 0.0349(5) 0.3568(3) 0.0441(10) Uani 1 1 d . . .
C3 C 0.9714(5) 0.2712(5) 0.5149(3) 0.0457(11) Uani 1 1 d . . .
C4 C 0.9000(5) 0.1659(5) 0.4880(3) 0.0399(10) Uani 1 1 d . . .
C5 C 0.9453(5) 0.1446(5) 0.3856(3) 0.0435(10) Uani 1 1 d . . .
C6 C 0.9072(5) 0.1882(5) 0.9386(4) 0.0461(11) Uani 1 1 d . . .
C7 C 0.7419(5) -0.0418(5) 0.4300(3) 0.0469(11) Uani 1 1 d . . .
C8 C 1.0560(6) 0.2286(6) 0.3119(3) 0.0533(12) Uani 1 1 d . . .
H8 H 1.0866 0.2137 0.2456 0.064 Uiso 1 1 calc R . .
C9 C 0.6648(5) -0.0619(5) 0.8922(4) 0.0496(11) Uani 1 1 d . . .
H9 H 0.6348 -0.0796 0.8315 0.059 Uiso 1 1 calc R . .
C10 C 0.8029(5) 0.0685(5) 0.9653(3) 0.0439(11) Uani 1 1 d . . .
C11 C 0.7534(5) -0.0126(6) 1.0681(4) 0.0549(13) Uani 1 1 d . . .
H11 H 0.7854 0.0060 1.1278 0.066 Uiso 1 1 calc R . .
C12 C 0.7031(5) -0.0194(5) 0.5254(3) 0.0448(11) Uani 1 1 d . . .
H12 H 0.6204 -0.0693 0.5713 0.054 Uiso 1 1 calc R . .
C13 C 1.1207(6) 0.3334(6) 0.3361(4) 0.0591(13) Uani 1 1 d . . .
H13 H 1.1937 0.3901 0.2852 0.071 Uiso 1 1 calc R . .
C14 C 0.6122(6) -0.1469(6) 0.9929(4) 0.0576(13) Uani 1 1 d . . .
H14 H 0.5475 -0.2207 1.0006 0.069 Uiso 1 1 calc R . .
C15 C 1.0801(6) 0.3570(6) 0.4342(4) 0.0558(12) Uani 1 1 d . . .
H15 H 1.1246 0.4303 0.4479 0.067 Uiso 1 1 calc R . .
C16 C 0.6575(6) -0.1202(6) 1.0821(4) 0.0598(14) Uani 1 1 d . . .
H16 H 0.6227 -0.1754 1.1515 0.072 Uiso 1 1 calc R . .
C17 C 0.9657(6) 0.2337(6) 1.0169(4) 0.0584(13) Uani 1 1 d . . .
H17 H 0.9388 0.1898 1.0903 0.070 Uiso 1 1 calc R . .
C18 C 1.0429(6) 0.3572(6) 0.8009(4) 0.0604(13) Uani 1 1 d . . .
H18 H 1.0698 0.3985 0.7271 0.072 Uiso 1 1 calc R . .
C19 C 0.6623(6) -0.1443(6) 0.3943(4) 0.0628(14) Uani 1 1 d . . .
H19A H 0.5944 -0.2001 0.4542 0.094 Uiso 1 1 calc R . .
H19B H 0.7383 -0.1997 0.3691 0.094 Uiso 1 1 calc R . .
H19C H 0.6030 -0.0989 0.3367 0.094 Uiso 1 1 calc R . .
C20 C 1.0637(7) 0.3445(6) 0.9831(4) 0.0667(15) Uani 1 1 d . . .
H20 H 1.1040 0.3767 1.0339 0.080 Uiso 1 1 calc R . .
C21 C 1.1032(7) 0.4089(6) 0.8730(5) 0.0684(15) Uani 1 1 d . . .
H21 H 1.1686 0.4849 0.8490 0.082 Uiso 1 1 calc R . .
H4A H 0.611(7) 0.377(6) 0.691(3) 0.080 Uiso 1 1 d D . .
H4B H 0.630(8) 0.362(6) 0.799(4) 0.080 Uiso 1 1 d D . .
O7 O 0.6002(13) 0.3809(11) 0.1426(8) 0.233(6) Uani 1 1 d D . .
O8 O 0.6292(14) 0.1822(14) 0.2137(13) 0.291(8) Uani 1 1 d D . .
O9 O 0.5604(19) 0.2728(14) 0.3086(8) 0.282(7) Uani 1 1 d D . .

loop_
_atom_site_aniso_label
_atom_site_aniso_U_11
_atom_site_aniso_U_22
_atom_site_aniso_U_33
_atom_site_aniso_U_23
_atom_site_aniso_U_13
_atom_site_aniso_U_12
Cu1 0.0477(4) 0.0587(5) 0.0349(3) -0.0203(2) -0.0012(2) -0.0038(3)
N1 0.0404(19) 0.064(3) 0.0406(19) -0.0242(17) -0.0018(15) 0.0029(18)
N2 0.045(2) 0.055(3) 0.0430(19) -0.0197(17) -0.0044(16) 0.0019(18)
N3 0.067(3) 0.098(5) 0.077(4) -0.020(3) 0.008(3) 0.005(3)
O1 0.064(2) 0.053(2) 0.0458(17) -0.0258(14) 0.0008(14) -0.0044(16)
O2 0.0444(16) 0.068(2) 0.0354(15) -0.0214(14) 0.0031(12) -0.0052(15)
O3 0.0588(19) 0.074(2) 0.0405(17) -0.0286(16) -0.0051(14) 0.0023(17)
O4 0.083(3) 0.083(3) 0.071(3) -0.028(2) -0.005(2) 0.016(2)
O5 0.109(4) 0.117(4) 0.087(3) -0.038(3) -0.001(3) 0.020(3)
O6 0.059(8) 0.36(4) 0.29(3) -0.26(3) 0.056(12) -0.077(14)
O6' 0.250(18) 0.240(18) 0.147(12) -0.098(12) -0.111(13) 0.137(16)
C1 0.041(2) 0.054(3) 0.034(2) -0.0132(18) -0.0055(17) 0.004(2)
C2 0.044(2) 0.058(3) 0.033(2) -0.0148(18) -0.0103(17) 0.008(2)
C3 0.048(2) 0.049(3) 0.038(2) -0.0112(18) -0.0043(18) 0.003(2)
C4 0.042(2) 0.047(3) 0.0312(19) -0.0124(17) -0.0039(16) 0.0039(19)
C5 0.044(2) 0.053(3) 0.033(2) -0.0129(18) -0.0058(17) 0.007(2)
C6 0.043(2) 0.056(3) 0.045(2) -0.026(2) -0.0051(19) 0.007(2)
C7 0.042(2) 0.060(3) 0.044(2) -0.022(2) -0.0098(18) 0.003(2)
C8 0.059(3) 0.067(3) 0.032(2) -0.015(2) 0.0011(19) -0.001(2)
C9 0.045(2) 0.063(3) 0.046(2) -0.026(2) -0.0028(19) -0.001(2)
C10 0.041(2) 0.055(3) 0.038(2) -0.0183(19) -0.0039(17) 0.006(2)
C11 0.049(3) 0.079(4) 0.042(2) -0.026(2) -0.004(2) 0.004(3)
C12 0.037(2) 0.059(3) 0.039(2) -0.0169(19) -0.0039(17) -0.004(2)
C13 0.066(3) 0.062(3) 0.041(2) -0.007(2) 0.004(2) -0.007(3)
C14 0.052(3) 0.066(4) 0.052(3) -0.015(2) 0.001(2) -0.011(2)
C15 0.061(3) 0.054(3) 0.050(3) -0.015(2) 0.000(2) -0.010(2)
C16 0.056(3) 0.076(4) 0.044(3) -0.014(2) 0.000(2) 0.002(3)
C17 0.058(3) 0.081(4) 0.046(3) -0.033(2) -0.011(2) 0.005(3)
C18 0.064(3) 0.068(4) 0.052(3) -0.021(2) -0.008(2) -0.009(3)
C19 0.058(3) 0.085(4) 0.059(3) -0.041(3) -0.009(2) -0.006(3)
C20 0.075(4) 0.073(4) 0.063(3) -0.032(3) -0.017(3) -0.003(3)
C21 0.071(3) 0.065(4) 0.074(4) -0.026(3) -0.015(3) -0.014(3)
O7 0.251(12) 0.200(10) 0.174(8) 0.067(8) -0.050(8) -0.046(9)
O8 0.229(12) 0.301(17) 0.45(2) -0.251(17) -0.125(14) 0.133(13)
O9 0.373(19) 0.259(15) 0.172(9) -0.048(9) 0.104(10) -0.058(13)

loop_
_atom_type_symbol
_atom_type_description
_atom_type_scat_dispersion_real
_atom_type_scat_dispersion_imag
_atom_type_scat_source
C C 0.0033 0.0016 'International Tables Vol C Tables 4.2.6.8 and 6.1.1.4'
H H 0.0000 0.0000 'International Tables Vol C Tables 4.2.6.8 and 6.1.1.4'
N N 0.0061 0.0033 'International Tables Vol C Tables 4.2.6.8 and 6.1.1.4'
O O 0.0106 0.0060 'International Tables Vol C Tables 4.2.6.8 and 6.1.1.4'
Cu Cu 0.3201 1.2651 'International Tables Vol C Tables 4.2.6.8 and 6.1.1.4'

loop_
_geom_angle_atom_site_label_1
_geom_angle_atom_site_label_2
_geom_angle_atom_site_label_3
_geom_angle
_geom_angle_site_symmetry_1
_geom_angle_site_symmetry_3
_geom_angle_publ_flag
O1 Cu1 O2 91.63(15) . . ?
O1 Cu1 N2 94.26(16) . . ?
O2 Cu1 N2 172.42(15) . . ?
O1 Cu1 N1 171.72(14) . . ?
O2 Cu1 N1 92.66(16) . . ?
N2 Cu1 N1 80.91(17) . . ?
O1 Cu1 O4 96.26(16) . . ?
O2 Cu1 O4 95.55(17) . . ?
N2 Cu1 O4 88.55(18) . . ?
N1 Cu1 O4 90.38(16) . . ?
C9 N1 C10 118.6(4) . . ?
C9 N1 Cu1 126.3(3) . . ?
C10 N1 Cu1 115.1(3) . . ?
C6 N2 C18 119.4(4) . . ?
C6 N2 Cu1 115.1(3) . . ?
C18 N2 Cu1 125.3(3) . . ?
O7 N3 O8 125.7(12) . . ?
O7 N3 O9 131.2(12) . . ?
O8 N3 O9 100.3(11) . . ?
C3 O1 Cu1 126.0(3) . . ?
C1 O2 Cu1 127.3(3) . . ?
Cu1 O4 H4A 115(5) . . ?
Cu1 O4 H4B 119(5) . . ?
H4A O4 H4B 111(7) . . ?
O2 C1 C4 123.4(4) . . ?
O2 C1 C12 117.0(4) . . ?
C4 C1 C12 119.6(4) . . ?
O3 C2 C5 121.4(4) . . ?
O3 C2 C7 120.1(4) . . ?
C5 C2 C7 118.4(4) . . ?
O1 C3 C4 124.9(4) . . ?
O1 C3 C15 117.7(4) . . ?
C4 C3 C15 117.4(4) . . ?
C3 C4 C5 119.8(4) . . ?
C3 C4 C1 122.2(4) . . ?
C5 C4 C1 118.0(4) . . ?
C8 C5 C4 120.0(4) . . ?
C8 C5 C2 119.2(4) . . ?
C4 C5 C2 120.7(4) . . ?
N2 C6 C17 121.5(5) . . ?
N2 C6 C10 115.2(4) . . ?
C17 C6 C10 123.2(4) . . ?
C12 C7 C2 118.8(4) . . ?
C12 C7 C19 123.6(4) . . ?
C2 C7 C19 117.6(4) . . ?
C13 C8 C5 120.1(4) . . ?
C13 C8 H8 119.9 . . ?
C5 C8 H8 119.9 . . ?
N1 C9 C14 122.7(4) . . ?
N1 C9 H9 118.7 . . ?
C14 C9 H9 118.7 . . ?
N1 C10 C11 121.3(5) . . ?
N1 C10 C6 113.4(4) . . ?
C11 C10 C6 125.2(4) . . ?
C16 C11 C10 119.6(4) . . ?
C16 C11 H11 120.2 . . ?
C10 C11 H11 120.2 . . ?
C7 C12 C1 123.9(4) . . ?
C7 C12 H12 118.1 . . ?
C1 C12 H12 118.1 . . ?
C8 C13 C15 121.5(4) . . ?
C8 C13 H13 119.3 . . ?
C15 C13 H13 119.3 . . ?
C9 C14 C16 118.3(5) . . ?
C9 C14 H14 120.9 . . ?
C16 C14 H14 120.9 . . ?
C13 C15 C3 121.0(5) . . ?
C13 C15 H15 119.5 . . ?
C3 C15 H15 119.5 . . ?
C11 C16 C14 119.5(5) . . ?
C11 C16 H16 120.3 . . ?
C14 C16 H16 120.3 . . ?
C20 C17 C6 118.4(5) . . ?
C20 C17 H17 120.8 . . ?
C6 C17 H17 120.8 . . ?
N2 C18 C21 122.4(5) . . ?
N2 C18 H18 118.8 . . ?
C21 C18 H18 118.8 . . ?
C7 C19 H19A 109.5 . . ?
C7 C19 H19B 109.5 . . ?
H19A C19 H19B 109.5 . . ?
C7 C19 H19C 109.5 . . ?
H19A C19 H19C 109.5 . . ?
H19B C19 H19C 109.5 . . ?
C17 C20 C21 120.2(5) . . ?
C17 C20 H20 119.9 . . ?
C21 C20 H20 119.9 . . ?
C18 C21 C20 118.0(6) . . ?
C18 C21 H21 121.0 . . ?
C20 C21 H21 121.0 . . ?

loop_
_geom_bond_atom_site_label_1
_geom_bond_atom_site_label_2
_geom_bond_distance
_geom_bond_site_symmetry_2
_geom_bond_publ_flag
Cu1 O1 1.895(3) . ?
Cu1 O2 1.920(3) . ?
Cu1 N2 1.978(4) . ?
Cu1 N1 1.999(4) . ?
Cu1 O4 2.357(5) . ?
N1 C9 1.329(6) . ?
N1 C10 1.344(6) . ?
N2 C6 1.335(6) . ?
N2 C18 1.343(7) . ?
N3 O7 1.108(8) . ?
N3 O8 1.152(10) . ?
N3 O9 1.202(10) . ?
O1 C3 1.284(5) . ?
O2 C1 1.251(5) . ?
O3 C2 1.231(5) . ?
O4 H4A 0.86(5) . ?
O4 H4B 0.84(6) . ?
O6 O6' 1.10(2) . ?
C1 C4 1.440(6) . ?
C1 C12 1.441(7) . ?
C2 C5 1.465(7) . ?
C2 C7 1.476(6) . ?
C3 C4 1.415(7) . ?
C3 C15 1.420(6) . ?
C4 C5 1.426(6) . ?
C5 C8 1.382(7) . ?
C6 C17 1.394(6) . ?
C6 C10 1.477(7) . ?
C7 C12 1.335(6) . ?
C7 C19 1.490(7) . ?
C8 C13 1.365(8) . ?
C8 H8 0.9300 . ?
C9 C14 1.372(7) . ?
C9 H9 0.9300 . ?
C10 C11 1.372(7) . ?
C11 C16 1.358(8) . ?
C11 H11 0.9300 . ?
C12 H12 0.9300 . ?
C13 C15 1.377(7) . ?
C13 H13 0.9300 . ?
C14 C16 1.375(7) . ?
C14 H14 0.9300 . ?
C15 H15 0.9300 . ?
C16 H16 0.9300 . ?
C17 C20 1.369(8) . ?
C17 H17 0.9300 . ?
C18 C21 1.370(7) . ?
C18 H18 0.9300 . ?
C19 H19A 0.9600 . ?
C19 H19B 0.9600 . ?
C19 H19C 0.9600 . ?
C20 C21 1.392(8) . ?
C20 H20 0.9300 . ?
C21 H21 0.9300 . ?
